data_7115049
loop_
_publ_author_name
'Suzuki, Takanori'
'Higuchi, Hiroki'
'Ohkita, Masakazu'
'Tsuji, Takashi'

_publ_section_title
;
 Dual-mode electrochromism switched by proton transfer: dynamic redox
 properties of bis(diarylmethylenium)-type dyes
;
_journal_issue 17
_journal_name_full 'Chemical Communications'
_journal_page_first 1574
_journal_paper_doi 10.1039/b104742f
_journal_year 2001
_chemical_formula_moiety 'C48 H50 N4 '
_chemical_formula_sum 'C48 H50 N4'
_chemical_formula_weight 682.95
_space_group_IT_number 14
_symmetry_cell_setting monoclinic
_symmetry_Int_Tables_number 14
_symmetry_space_group_name_Hall '-P 2ybc'
_symmetry_space_group_name_H-M 'P 1 21/c 1'
_audit_creation_date 'Sat Feb 10 15:04:52 2001'
_audit_creation_method 'by teXsan'
_cell_angle_alpha 90
_cell_angle_beta 91.792(1)
_cell_angle_gamma 90
_cell_formula_units_Z 4
_cell_length_a 14.612(3)
_cell_length_b 16.076(2)
_cell_length_c 17.1807(7)
_cell_measurement_temperature 110.2
_cell_volume 4033.8(10)
_computing_data_reduction 'teXsan Ver. 1.10'
_computing_publication_material 'teXsan Ver. 1.10'
_computing_structure_refinement 'teXsan Ver. 1.10'
_computing_structure_solution SIR92
_diffrn_measured_fraction_theta_full 0.9754
_diffrn_measured_fraction_theta_max 0.9754
_diffrn_measurement_device_type 'Rigaku/MSC Mercury CCD'
_diffrn_measurement_method \w
_diffrn_radiation_type 'Mo K\a'
_diffrn_radiation_wavelength 0.7107
_diffrn_reflns_av_R_equivalents 0.047
_diffrn_reflns_limit_h_max 18
_diffrn_reflns_limit_h_min 0
_diffrn_reflns_limit_k_max 19
_diffrn_reflns_limit_k_min 0
_diffrn_reflns_limit_l_max 21
_diffrn_reflns_limit_l_min -21
_diffrn_reflns_number 24462
_diffrn_reflns_theta_full 26.00
_diffrn_reflns_theta_max 26.00
_exptl_absorpt_coefficient_mu 0.066
_exptl_absorpt_correction_type none
_exptl_crystal_colour yellow
_exptl_crystal_density_diffrn 1.124
_exptl_crystal_density_method 'not measured'
_exptl_crystal_description cube
_exptl_crystal_size_max 0.400
_exptl_crystal_size_mid 0.300
_exptl_crystal_size_min 0.200
_refine_diff_density_max 0.31
_refine_diff_density_min -0.25
_refine_ls_extinction_method none
_refine_ls_goodness_of_fit_ref 1.140
_refine_ls_hydrogen_treatment noref
_refine_ls_number_parameters 469
_refine_ls_number_reflns 4074
_refine_ls_R_factor_gt 0.0570
_refine_ls_shift/su_max 0.0001
_refine_ls_structure_factor_coef F
_refine_ls_weighting_details 'w = 1/[\s^2^(Fo) + 0.00063|Fo|^2^]'
_refine_ls_weighting_scheme calc
_refine_ls_wR_factor_ref 0.0656
_reflns_number_gt 3614
_reflns_number_total 7741
_reflns_threshold_expression F^2^>2.0\s(F^2^)
_cod_data_source_file b104742f.txt
_cod_data_source_block Compound_3
_cod_original_cell_volume 4034.0(10)
_cod_original_formula_sum 'C48 H50 N4 '
_cod_database_code 7115049

loop_
_symmetry_equiv_pos_as_xyz
x,y,z
-x,1/2+y,1/2-z
-x,-y,-z
x,1/2-y,1/2+z

loop_
_atom_site_label
_atom_site_type_symbol
_atom_site_fract_x
_atom_site_fract_y
_atom_site_fract_z
_atom_site_U_iso_or_equiv
_atom_site_adp_type
_atom_site_occupancy
_atom_site_calc_flag
N(1) N 0.0559(2) -0.2097(2) 0.4713(2) 0.047(1) Uani 1.00 d
N(2) N 0.6868(2) -0.1071(2) 0.3901(2) 0.038(1) Uani 1.00 d
N(3) N 0.3194(2) -0.3144(2) 0.1096(2) 0.042(1) Uani 1.00 d
N(4) N -0.2420(2) 0.0146(2) 0.1463(2) 0.049(1) Uani 1.00 d
C(1) C 0.3179(2) -0.0194(2) 0.3062(2) 0.026(1) Uani 1.00 d
C(2) C 0.2949(2) 0.0408(2) 0.2533(2) 0.025(1) Uani 1.00 d
C(3) C 0.1978(2) 0.0548(2) 0.2270(2) 0.026(1) Uani 1.00 d
C(4) C 0.1478(2) -0.0069(2) 0.1921(2) 0.028(1) Uani 1.00 d
C(5) C 0.2484(2) -0.0680(2) 0.3482(2) 0.026(1) Uani 1.00 d
C(6) C 0.1741(2) -0.0310(2) 0.3839(2) 0.028(1) Uani 1.00 d
C(7) C 0.1107(2) -0.0770(2) 0.4241(2) 0.031(1) Uani 1.00 d
C(8) C 0.1187(2) -0.1635(3) 0.4311(2) 0.033(1) Uani 1.00 d
C(9) C 0.1932(3) -0.2009(2) 0.3955(2) 0.036(1) Uani 1.00 d
C(10) C 0.2558(2) -0.1543(2) 0.3554(2) 0.030(1) Uani 1.00 d
C(11) C -0.0092(3) -0.1681(3) 0.5192(3) 0.064(2) Uani 1.00 d
C(12) C 0.0675(3) -0.2985(3) 0.4783(3) 0.051(1) Uani 1.00 d
C(13) C 0.4143(2) -0.0436(2) 0.3259(2) 0.027(1) Uani 1.00 d
C(14) C 0.4789(2) -0.0595(2) 0.2697(2) 0.031(1) Uani 1.00 d
C(15) C 0.5678(2) -0.0821(2) 0.2903(2) 0.035(1) Uani 1.00 d
C(16) C 0.5970(2) -0.0880(2) 0.3686(2) 0.031(1) Uani 1.00 d
C(17) C 0.5318(2) -0.0735(2) 0.4253(2) 0.031(1) Uani 1.00 d
C(18) C 0.4424(2) -0.0530(2) 0.4032(2) 0.029(1) Uani 1.00 d
C(19) C 0.7478(3) -0.1393(3) 0.3323(3) 0.049(1) Uani 1.00 d
C(20) C 0.7106(3) -0.1233(3) 0.4707(3) 0.049(1) Uani 1.00 d
C(21) C 0.3625(2) 0.1000(2) 0.2197(2) 0.029(1) Uani 1.00 d
C(22) C 0.3515(2) 0.1262(2) 0.1430(2) 0.035(1) Uani 1.00 d
C(23) C 0.4132(3) 0.1809(3) 0.1099(2) 0.043(1) Uani 1.00 d
C(24) C 0.4865(3) 0.2116(3) 0.1549(3) 0.044(1) Uani 1.00 d
C(25) C 0.4968(3) 0.1885(3) 0.2308(3) 0.040(1) Uani 1.00 d
C(26) C 0.4360(2) 0.1330(2) 0.2637(2) 0.034(1) Uani 1.00 d
C(27) C 0.1612(2) 0.1386(2) 0.2446(2) 0.026(1) Uani 1.00 d
C(28) C 0.0973(2) 0.1789(2) 0.1953(2) 0.028(1) Uani 1.00 d
C(29) C 0.0624(2) 0.2563(2) 0.2142(2) 0.033(1) Uani 1.00 d
C(30) C 0.0924(2) 0.2960(2) 0.2817(2) 0.034(1) Uani 1.00 d
C(31) C 0.1584(2) 0.2589(2) 0.3293(2) 0.032(1) Uani 1.00 d
C(32) C 0.1922(2) 0.1815(2) 0.3110(2) 0.028(1) Uani 1.00 d
C(33) C 0.1902(2) -0.0864(2) 0.1672(2) 0.026(1) Uani 1.00 d
C(34) C 0.1516(2) -0.1638(2) 0.1833(2) 0.030(1) Uani 1.00 d
C(35) C 0.1918(3) -0.2380(2) 0.1635(2) 0.034(1) Uani 1.00 d
C(36) C 0.2749(2) -0.2395(2) 0.1250(2) 0.032(1) Uani 1.00 d
C(37) C 0.3130(2) -0.1630(3) 0.1061(2) 0.034(1) Uani 1.00 d
C(38) C 0.2723(2) -0.0887(2) 0.1273(2) 0.034(1) Uani 1.00 d
C(39) C 0.2668(3) -0.3882(3) 0.0921(3) 0.049(1) Uani 1.00 d
C(40) C 0.4045(3) -0.3110(3) 0.0673(3) 0.055(2) Uani 1.00 d
C(41) C 0.0460(2) -0.0026(2) 0.1805(2) 0.026(1) Uani 1.00 d
C(42) C 0.0033(2) -0.0230(2) 0.1096(2) 0.030(1) Uani 1.00 d
C(43) C -0.0904(2) -0.0170(2) 0.0968(2) 0.033(1) Uani 1.00 d
C(44) C -0.1467(2) 0.0099(2) 0.1566(2) 0.034(1) Uani 1.00 d
C(45) C -0.1046(2) 0.0291(2) 0.2283(2) 0.031(1) Uani 1.00 d
C(46) C -0.0111(2) 0.0229(2) 0.2398(2) 0.029(1) Uani 1.00 d
C(47) C -0.2923(3) 0.0733(3) 0.1929(3) 0.057(2) Uani 1.00 d
C(48) C -0.2817(3) -0.0032(5) 0.0706(3) 0.104(2) Uani 1.00 d
H(1) H 0.1662 0.0286 0.3799 0.0342 Uiso 1.00 calc
H(2) H 0.0594 -0.0484 0.4480 0.0411 Uiso 1.00 calc
H(3) H 0.2013 -0.2605 0.3988 0.0449 Uiso 1.00 calc
H(4) H 0.3067 -0.1826 0.3313 0.0385 Uiso 1.00 calc
H(5) H 0.0220 -0.1372 0.5597 0.0774 Uiso 1.00 calc
H(6) H -0.0459 -0.1297 0.4889 0.0774 Uiso 1.00 calc
H(7) H -0.0492 -0.2070 0.5428 0.0774 Uiso 1.00 calc
H(8) H 0.0185 -0.3232 0.5066 0.0612 Uiso 1.00 calc
H(9) H 0.0673 -0.3247 0.4277 0.0612 Uiso 1.00 calc
H(10) H 0.1239 -0.3120 0.5047 0.0612 Uiso 1.00 calc
H(11) H 0.4600 -0.0540 0.2146 0.0391 Uiso 1.00 calc
H(12) H 0.6110 -0.0938 0.2503 0.0407 Uiso 1.00 calc
H(13) H 0.5496 -0.0784 0.4800 0.0400 Uiso 1.00 calc
H(14) H 0.3983 -0.0451 0.4429 0.0360 Uiso 1.00 calc
H(15) H 0.7238 -0.1906 0.3108 0.0573 Uiso 1.00 calc
H(16) H 0.7526 -0.1006 0.2899 0.0573 Uiso 1.00 calc
H(17) H 0.8074 -0.1497 0.3536 0.0573 Uiso 1.00 calc
H(18) H 0.6764 -0.1698 0.4901 0.0588 Uiso 1.00 calc
H(19) H 0.7743 -0.1355 0.4788 0.0588 Uiso 1.00 calc
H(20) H 0.6966 -0.0759 0.5029 0.0588 Uiso 1.00 calc
H(21) H 0.2992 0.1059 0.1125 0.0430 Uiso 1.00 calc
H(22) H 0.4051 0.1976 0.0559 0.0543 Uiso 1.00 calc
H(23) H 0.5300 0.2493 0.1324 0.0528 Uiso 1.00 calc
H(24) H 0.5477 0.2101 0.2622 0.0501 Uiso 1.00 calc
H(25) H 0.4437 0.1178 0.3187 0.0423 Uiso 1.00 calc
H(26) H 0.0769 0.1515 0.1479 0.0368 Uiso 1.00 calc
H(27) H 0.0172 0.2825 0.1802 0.0403 Uiso 1.00 calc
H(28) H 0.0674 0.3495 0.2952 0.0394 Uiso 1.00 calc
H(29) H 0.1804 0.2875 0.3762 0.0401 Uiso 1.00 calc
H(30) H 0.2395 0.1561 0.3441 0.0357 Uiso 1.00 calc
H(31) H 0.0939 -0.1649 0.2096 0.0376 Uiso 1.00 calc
H(32) H 0.1626 -0.2897 0.1767 0.0422 Uiso 1.00 calc
H(33) H 0.3689 -0.1616 0.0778 0.0395 Uiso 1.00 calc
H(34) H 0.3018 -0.0361 0.1148 0.0429 Uiso 1.00 calc
H(35) H 0.2111 -0.3882 0.1203 0.0568 Uiso 1.00 calc
H(36) H 0.2508 -0.3905 0.0376 0.0568 Uiso 1.00 calc
H(37) H 0.3005 -0.4371 0.1057 0.0568 Uiso 1.00 calc
H(38) H 0.4429 -0.3580 0.0804 0.0653 Uiso 1.00 calc
H(39) H 0.3926 -0.3116 0.0125 0.0653 Uiso 1.00 calc
H(40) H 0.4384 -0.2616 0.0803 0.0653 Uiso 1.00 calc
H(41) H 0.0416 -0.0416 0.0676 0.0359 Uiso 1.00 calc
H(42) H -0.1179 -0.0321 0.0467 0.0411 Uiso 1.00 calc
H(43) H -0.1424 0.0462 0.2705 0.0396 Uiso 1.00 calc
H(44) H 0.0167 0.0379 0.2898 0.0379 Uiso 1.00 calc
H(45) H -0.2814 0.0622 0.2473 0.0699 Uiso 1.00 calc
H(46) H -0.2724 0.1287 0.1825 0.0699 Uiso 1.00 calc
H(47) H -0.3563 0.0695 0.1816 0.0699 Uiso 1.00 calc
H(48) H -0.3468 0.0005 0.0695 0.1218 Uiso 1.00 calc
H(49) H -0.2590 0.0342 0.0322 0.1218 Uiso 1.00 calc
H(50) H -0.2658 -0.0591 0.0542 0.1218 Uiso 1.00 calc

loop_
_atom_site_aniso_label
_atom_site_aniso_U_11
_atom_site_aniso_U_22
_atom_site_aniso_U_33
_atom_site_aniso_U_12
_atom_site_aniso_U_13
_atom_site_aniso_U_23
N(1) 0.047(2) 0.044(2) 0.050(2) -0.013(2) 0.011(2) 0.011(2)
N(2) 0.022(2) 0.042(2) 0.048(2) 0.007(2) -0.001(2) -0.008(2)
N(3) 0.039(2) 0.033(2) 0.055(2) 0.012(2) -0.001(2) -0.013(2)
N(4) 0.025(2) 0.076(3) 0.048(2) 0.011(2) -0.005(2) -0.009(2)
C(1) 0.024(2) 0.024(2) 0.030(2) 0.002(2) 0.003(2) -0.006(2)
C(2) 0.021(2) 0.025(2) 0.028(2) -0.001(2) 0.004(2) -0.001(2)
C(3) 0.024(2) 0.023(2) 0.032(2) -0.001(2) 0.004(2) 0.001(2)
C(4) 0.026(2) 0.028(2) 0.030(2) 0.001(2) 0.007(2) -0.001(2)
C(5) 0.023(2) 0.030(2) 0.025(2) 0.001(2) 0.000(2) 0.004(2)
C(6) 0.025(2) 0.027(2) 0.032(2) 0.000(2) -0.001(2) 0.003(2)
C(7) 0.026(2) 0.036(2) 0.031(2) 0.000(2) 0.002(2) 0.005(2)
C(8) 0.031(2) 0.037(3) 0.030(2) -0.008(2) 0.000(2) 0.004(2)
C(9) 0.041(2) 0.031(2) 0.036(2) -0.005(2) -0.002(2) 0.001(2)
C(10) 0.030(2) 0.028(2) 0.033(2) 0.002(2) 0.000(2) 0.002(2)
C(11) 0.044(3) 0.077(4) 0.071(4) -0.008(3) 0.021(2) 0.027(3)
C(12) 0.045(3) 0.050(3) 0.058(3) -0.020(2) -0.010(2) 0.022(2)
C(13) 0.024(2) 0.024(2) 0.033(2) -0.001(2) 0.003(2) 0.001(2)
C(14) 0.030(2) 0.029(2) 0.033(2) 0.003(2) 0.005(2) -0.001(2)
C(15) 0.030(2) 0.030(2) 0.048(3) 0.003(2) 0.015(2) 0.001(2)
C(16) 0.023(2) 0.023(2) 0.046(3) 0.002(2) 0.003(2) 0.000(2)
C(17) 0.026(2) 0.028(2) 0.039(2) 0.000(2) -0.001(2) -0.004(2)
C(18) 0.029(2) 0.024(2) 0.036(2) 0.001(2) 0.005(2) -0.004(2)
C(19) 0.028(2) 0.049(3) 0.071(3) 0.012(2) 0.013(2) -0.002(2)
C(20) 0.025(2) 0.051(3) 0.071(3) 0.013(2) -0.008(2) -0.006(2)
C(21) 0.023(2) 0.023(2) 0.040(2) 0.002(2) 0.002(2) 0.000(2)
C(22) 0.028(2) 0.034(2) 0.044(3) -0.001(2) 0.005(2) 0.002(2)
C(23) 0.038(2) 0.039(3) 0.052(3) 0.002(2) 0.007(2) 0.014(2)
C(24) 0.032(2) 0.031(3) 0.071(3) -0.001(2) 0.015(2) 0.016(2)
C(25) 0.027(2) 0.033(3) 0.061(3) -0.001(2) 0.004(2) 0.001(2)
C(26) 0.028(2) 0.027(2) 0.046(3) 0.000(2) 0.007(2) 0.003(2)
C(27) 0.018(2) 0.027(2) 0.032(2) 0.000(2) 0.006(2) 0.003(2)
C(28) 0.025(2) 0.027(2) 0.033(2) -0.002(2) 0.002(2) 0.001(2)
C(29) 0.024(2) 0.028(2) 0.046(3) 0.001(2) 0.003(2) 0.004(2)
C(30) 0.028(2) 0.024(2) 0.051(3) 0.003(2) 0.013(2) -0.001(2)
C(31) 0.032(2) 0.029(2) 0.035(2) -0.005(2) 0.009(2) -0.005(2)
C(32) 0.028(2) 0.028(2) 0.028(2) 0.001(2) 0.001(2) 0.001(2)
C(33) 0.022(2) 0.026(2) 0.029(2) 0.001(2) 0.001(2) -0.002(2)
C(34) 0.027(2) 0.029(2) 0.035(2) 0.000(2) 0.000(2) 0.000(2)
C(35) 0.034(2) 0.027(2) 0.039(2) 0.004(2) -0.005(2) -0.002(2)
C(36) 0.029(2) 0.031(2) 0.036(2) 0.007(2) -0.005(2) -0.006(2)
C(37) 0.024(2) 0.041(3) 0.037(2) 0.006(2) 0.004(2) -0.010(2)
C(38) 0.028(2) 0.034(2) 0.040(2) -0.004(2) 0.005(2) -0.004(2)
C(39) 0.064(3) 0.030(3) 0.054(3) 0.015(2) 0.006(2) -0.004(2)
C(40) 0.042(3) 0.052(3) 0.071(3) 0.017(2) -0.002(2) -0.023(3)
C(41) 0.026(2) 0.021(2) 0.031(2) 0.001(2) 0.002(2) 0.002(2)
C(42) 0.029(2) 0.025(2) 0.036(2) 0.000(2) 0.006(2) -0.001(2)
C(43) 0.033(2) 0.038(2) 0.028(2) -0.001(2) -0.004(2) 0.001(2)
C(44) 0.024(2) 0.034(2) 0.043(3) 0.003(2) 0.001(2) 0.004(2)
C(45) 0.025(2) 0.037(2) 0.032(2) 0.005(2) 0.004(2) -0.004(2)
C(46) 0.028(2) 0.026(2) 0.034(2) 0.002(2) 0.002(2) -0.003(2)
C(47) 0.026(2) 0.056(3) 0.089(4) 0.009(2) 0.009(2) 0.003(3)
C(48) 0.039(3) 0.207(8) 0.066(4) 0.026(4) -0.015(3) -0.013(4)

loop_
_atom_type_symbol
_atom_type_description
_atom_type_scat_dispersion_real
_atom_type_scat_dispersion_imag
_atom_type_scat_source
C C 0.003 0.002
;International Tables for Crystallography
(1992, Vol. C, Tables 4.2.6.8 and 6.1.1.1)
;
H H 0.000 0.000
;International Tables for Crystallography
(1992, Vol. C, Table 6.1.1.2)
;
N N 0.006 0.003
;International Tables for Crystallography
(1992, Vol. C, Tables 4.2.6.8 and 6.1.1.1)
;

loop_
_geom_angle_atom_site_label_1
_geom_angle_atom_site_label_2
_geom_angle_atom_site_label_3
_geom_angle
_geom_angle_site_symmetry_2
_geom_angle_site_symmetry_3
_geom_angle_publ_flag
C(8) N(1) C(11) 119.8(4) 1_555 1_555 yes
C(8) N(1) C(12) 119.6(4) 1_555 1_555 yes
C(11) N(1) C(12) 119.3(4) 1_555 1_555 yes
C(16) N(2) C(19) 119.6(3) 1_555 1_555 yes
C(16) N(2) C(20) 119.6(3) 1_555 1_555 yes
C(19) N(2) C(20) 117.3(3) 1_555 1_555 yes
C(36) N(3) C(39) 120.0(3) 1_555 1_555 yes
C(36) N(3) C(40) 118.1(3) 1_555 1_555 yes
C(39) N(3) C(40) 112.6(3) 1_555 1_555 yes
C(44) N(4) C(47) 119.0(3) 1_555 1_555 yes
C(44) N(4) C(48) 118.4(4) 1_555 1_555 yes
C(47) N(4) C(48) 115.6(4) 1_555 1_555 yes
C(2) C(1) C(5) 122.7(3) 1_555 1_555 yes
C(2) C(1) C(13) 123.3(3) 1_555 1_555 yes
C(5) C(1) C(13) 114.1(3) 1_555 1_555 yes
C(1) C(2) C(3) 121.4(3) 1_555 1_555 yes
C(1) C(2) C(21) 123.8(3) 1_555 1_555 yes
C(3) C(2) C(21) 114.8(3) 1_555 1_555 yes
C(2) C(3) C(4) 121.1(3) 1_555 1_555 yes
C(2) C(3) C(27) 114.9(3) 1_555 1_555 yes
C(4) C(3) C(27) 124.0(3) 1_555 1_555 yes
C(3) C(4) C(33) 122.0(3) 1_555 1_555 yes
C(3) C(4) C(41) 123.0(3) 1_555 1_555 yes
C(33) C(4) C(41) 114.9(3) 1_555 1_555 yes
C(1) C(5) C(6) 122.8(3) 1_555 1_555 yes
C(1) C(5) C(10) 120.9(3) 1_555 1_555 yes
C(6) C(5) C(10) 116.3(3) 1_555 1_555 yes
C(5) C(6) C(7) 122.2(3) 1_555 1_555 yes
C(6) C(7) C(8) 121.1(4) 1_555 1_555 yes
N(1) C(8) C(7) 121.4(4) 1_555 1_555 yes
N(1) C(8) C(9) 121.7(4) 1_555 1_555 yes
C(7) C(8) C(9) 117.0(3) 1_555 1_555 yes
C(8) C(9) C(10) 121.3(4) 1_555 1_555 yes
C(5) C(10) C(9) 122.2(4) 1_555 1_555 yes
C(1) C(13) C(14) 123.1(3) 1_555 1_555 yes
C(1) C(13) C(18) 119.7(3) 1_555 1_555 yes
C(14) C(13) C(18) 117.2(3) 1_555 1_555 yes
C(13) C(14) C(15) 121.4(3) 1_555 1_555 yes
C(14) C(15) C(16) 121.2(3) 1_555 1_555 yes
N(2) C(16) C(15) 121.8(3) 1_555 1_555 yes
N(2) C(16) C(17) 120.7(4) 1_555 1_555 yes
C(15) C(16) C(17) 117.5(3) 1_555 1_555 yes
C(16) C(17) C(18) 120.2(3) 1_555 1_555 yes
C(13) C(18) C(17) 122.4(3) 1_555 1_555 yes
C(2) C(21) C(22) 119.9(3) 1_555 1_555 yes
C(2) C(21) C(26) 122.4(3) 1_555 1_555 yes
C(22) C(21) C(26) 117.6(3) 1_555 1_555 yes
C(21) C(22) C(23) 121.4(3) 1_555 1_555 yes
C(22) C(23) C(24) 119.6(4) 1_555 1_555 yes
C(23) C(24) C(25) 119.6(4) 1_555 1_555 yes
C(24) C(25) C(26) 120.8(4) 1_555 1_555 yes
C(21) C(26) C(25) 120.8(4) 1_555 1_555 yes
C(3) C(27) C(28) 122.3(3) 1_555 1_555 yes
C(3) C(27) C(32) 120.3(3) 1_555 1_555 yes
C(28) C(27) C(32) 117.3(3) 1_555 1_555 yes
C(27) C(28) C(29) 121.1(3) 1_555 1_555 yes
C(28) C(29) C(30) 120.1(3) 1_555 1_555 yes
C(29) C(30) C(31) 119.6(3) 1_555 1_555 yes
C(30) C(31) C(32) 120.3(3) 1_555 1_555 yes
C(27) C(32) C(31) 121.5(3) 1_555 1_555 yes
C(4) C(33) C(34) 122.2(3) 1_555 1_555 yes
C(4) C(33) C(38) 122.3(3) 1_555 1_555 yes
C(34) C(33) C(38) 115.6(3) 1_555 1_555 yes
C(33) C(34) C(35) 122.9(3) 1_555 1_555 yes
C(34) C(35) C(36) 121.0(4) 1_555 1_555 yes
N(3) C(36) C(35) 121.4(4) 1_555 1_555 yes
N(3) C(36) C(37) 121.6(4) 1_555 1_555 yes
C(35) C(36) C(37) 117.0(3) 1_555 1_555 yes
C(36) C(37) C(38) 121.4(3) 1_555 1_555 yes
C(33) C(38) C(37) 122.1(4) 1_555 1_555 yes
C(4) C(41) C(42) 121.6(3) 1_555 1_555 yes
C(4) C(41) C(46) 122.0(3) 1_555 1_555 yes
C(42) C(41) C(46) 116.5(3) 1_555 1_555 yes
C(41) C(42) C(43) 122.6(4) 1_555 1_555 yes
C(42) C(43) C(44) 120.3(3) 1_555 1_555 yes
N(4) C(44) C(43) 121.8(4) 1_555 1_555 yes
N(4) C(44) C(45) 120.6(4) 1_555 1_555 yes
C(43) C(44) C(45) 117.5(3) 1_555 1_555 yes
C(44) C(45) C(46) 121.3(3) 1_555 1_555 yes
C(41) C(46) C(45) 121.9(3) 1_555 1_555 yes

loop_
_geom_bond_atom_site_label_1
_geom_bond_atom_site_label_2
_geom_bond_distance
_geom_bond_publ_flag
N(1) C(8) 1.382(5) yes
N(1) C(11) 1.441(6) yes
N(1) C(12) 1.442(5) yes
N(2) C(16) 1.387(4) yes
N(2) C(19) 1.450(5) yes
N(2) C(20) 1.441(5) yes
N(3) C(36) 1.398(5) yes
N(3) C(39) 1.441(5) yes
N(3) C(40) 1.460(5) yes
N(4) C(44) 1.400(4) yes
N(4) C(47) 1.451(5) yes
N(4) C(48) 1.436(6) yes
C(1) C(2) 1.362(5) yes
C(1) C(5) 1.486(5) yes
C(1) C(13) 1.490(4) yes
C(2) C(3) 1.493(5) yes
C(2) C(21) 1.500(5) yes
C(3) C(4) 1.361(5) yes
C(3) C(27) 1.484(5) yes
C(4) C(33) 1.490(5) yes
C(4) C(41) 1.496(5) yes
C(5) C(6) 1.397(5) yes
C(5) C(10) 1.397(5) yes
C(6) C(7) 1.387(5) yes
C(7) C(8) 1.401(5) yes
C(8) C(9) 1.401(5) yes
C(9) C(10) 1.383(5) yes
C(13) C(14) 1.395(5) yes
C(13) C(18) 1.385(5) yes
C(14) C(15) 1.383(5) yes
C(15) C(16) 1.403(5) yes
C(16) C(17) 1.402(5) yes
C(17) C(18) 1.389(5) yes
C(21) C(22) 1.388(5) yes
C(21) C(26) 1.397(5) yes
C(22) C(23) 1.393(5) yes
C(23) C(24) 1.392(6) yes
C(24) C(25) 1.361(6) yes
C(25) C(26) 1.391(5) yes
C(27) C(28) 1.399(5) yes
C(27) C(32) 1.397(5) yes
C(28) C(29) 1.388(5) yes
C(29) C(30) 1.383(5) yes
C(30) C(31) 1.379(5) yes
C(31) C(32) 1.378(5) yes
C(33) C(34) 1.396(5) yes
C(33) C(38) 1.400(5) yes
C(34) C(35) 1.378(5) yes
C(35) C(36) 1.400(5) yes
C(36) C(37) 1.394(5) yes
C(37) C(38) 1.388(5) yes
C(41) C(42) 1.391(5) yes
C(41) C(46) 1.398(5) yes
C(42) C(43) 1.382(5) yes
C(43) C(44) 1.405(5) yes
C(44) C(45) 1.394(5) yes
C(45) C(46) 1.378(5) yes

loop_
_geom_contact_atom_site_label_1
_geom_contact_atom_site_label_2
_geom_contact_distance
_geom_contact_site_symmetry_2
N(2) C(39) 3.595(5) 2_655
C(8) C(39) 3.557(6) 4_545
C(15) C(24) 3.544(6) 2_645
C(16) C(24) 3.465(5) 2_645
C(17) C(18) 3.592(5) 3_656
C(19) C(30) 3.265(5) 2_645
C(19) C(29) 3.360(5) 2_645
C(19) C(31) 3.536(6) 2_645

loop_
_geom_torsion_atom_site_label_1
_geom_torsion_atom_site_label_2
_geom_torsion_atom_site_label_3
_geom_torsion_atom_site_label_4
_geom_torsion
_geom_torsion_site_symmetry_1
_geom_torsion_site_symmetry_2
_geom_torsion_site_symmetry_3
_geom_torsion_site_symmetry_4
_geom_torsion_publ_flag
N(1) C(8) C(7) C(6) 179.8(3) 1_555 1_555 1_555 1_555 yes
N(1) C(8) C(9) C(10) -180.0(4) 1_555 1_555 1_555 1_555 yes
N(2) C(16) C(15) C(14) -177.2(3) 1_555 1_555 1_555 1_555 yes
N(2) C(16) C(17) C(18) 178.9(3) 1_555 1_555 1_555 1_555 yes
N(3) C(36) C(35) C(34) 175.4(3) 1_555 1_555 1_555 1_555 yes
N(3) C(36) C(37) C(38) -174.6(3) 1_555 1_555 1_555 1_555 yes
N(4) C(44) C(43) C(42) -178.3(4) 1_555 1_555 1_555 1_555 yes
N(4) C(44) C(45) C(46) 178.5(4) 1_555 1_555 1_555 1_555 yes
C(1) C(2) C(3) C(4) -59.1(5) 1_555 1_555 1_555 1_555 yes
C(1) C(2) C(3) C(27) 118.7(4) 1_555 1_555 1_555 1_555 yes
C(1) C(2) C(21) C(22) 145.0(4) 1_555 1_555 1_555 1_555 yes
C(1) C(2) C(21) C(26) -37.2(5) 1_555 1_555 1_555 1_555 yes
C(1) C(5) C(6) C(7) -178.8(3) 1_555 1_555 1_555 1_555 yes
C(1) C(5) C(10) C(9) 178.7(3) 1_555 1_555 1_555 1_555 yes
C(1) C(13) C(14) C(15) -179.8(4) 1_555 1_555 1_555 1_555 yes
C(1) C(13) C(18) C(17) -178.4(3) 1_555 1_555 1_555 1_555 yes
C(2) C(1) C(5) C(6) -47.2(5) 1_555 1_555 1_555 1_555 yes
C(2) C(1) C(5) C(10) 134.3(4) 1_555 1_555 1_555 1_555 yes
C(2) C(1) C(13) C(14) -47.5(5) 1_555 1_555 1_555 1_555 yes
C(2) C(1) C(13) C(18) 134.1(4) 1_555 1_555 1_555 1_555 yes
C(2) C(3) C(4) C(33) -9.8(5) 1_555 1_555 1_555 1_555 yes
C(2) C(3) C(4) C(41) 166.3(3) 1_555 1_555 1_555 1_555 yes
C(2) C(3) C(27) C(28) 146.3(3) 1_555 1_555 1_555 1_555 yes
C(2) C(3) C(27) C(32) -31.6(5) 1_555 1_555 1_555 1_555 yes
C(2) C(21) C(22) C(23) -179.8(4) 1_555 1_555 1_555 1_555 yes
C(2) C(21) C(26) C(25) -179.3(4) 1_555 1_555 1_555 1_555 yes
C(3) C(2) C(1) C(5) -7.5(5) 1_555 1_555 1_555 1_555 yes
C(3) C(2) C(1) C(13) 171.2(3) 1_555 1_555 1_555 1_555 yes
C(3) C(2) C(21) C(22) -37.6(5) 1_555 1_555 1_555 1_555 yes
C(3) C(2) C(21) C(26) 140.1(3) 1_555 1_555 1_555 1_555 yes
C(3) C(4) C(33) C(34) 133.6(4) 1_555 1_555 1_555 1_555 yes
C(3) C(4) C(33) C(38) -45.2(5) 1_555 1_555 1_555 1_555 yes
C(3) C(4) C(41) C(42) 133.6(4) 1_555 1_555 1_555 1_555 yes
C(3) C(4) C(41) C(46) -45.6(5) 1_555 1_555 1_555 1_555 yes
C(3) C(27) C(28) C(29) 178.3(3) 1_555 1_555 1_555 1_555 yes
C(3) C(27) C(32) C(31) -179.1(3) 1_555 1_555 1_555 1_555 yes
C(4) C(3) C(2) C(21) 123.5(4) 1_555 1_555 1_555 1_555 yes
C(4) C(3) C(27) C(28) -36.0(5) 1_555 1_555 1_555 1_555 yes
C(4) C(3) C(27) C(32) 146.1(4) 1_555 1_555 1_555 1_555 yes
C(4) C(33) C(34) C(35) -177.2(3) 1_555 1_555 1_555 1_555 yes
C(4) C(33) C(38) C(37) 178.1(3) 1_555 1_555 1_555 1_555 yes
C(4) C(41) C(42) C(43) -177.9(4) 1_555 1_555 1_555 1_555 yes
C(4) C(41) C(46) C(45) 178.1(4) 1_555 1_555 1_555 1_555 yes
C(5) C(1) C(2) C(21) 169.7(3) 1_555 1_555 1_555 1_555 yes
C(5) C(1) C(13) C(14) 131.3(4) 1_555 1_555 1_555 1_555 yes
C(5) C(1) C(13) C(18) -47.2(5) 1_555 1_555 1_555 1_555 yes
C(5) C(6) C(7) C(8) 0.3(6) 1_555 1_555 1_555 1_555 yes
C(5) C(10) C(9) C(8) 0.0(6) 1_555 1_555 1_555 1_555 yes
C(6) C(5) C(1) C(13) 134.0(3) 1_555 1_555 1_555 1_555 yes
C(6) C(5) C(10) C(9) 0.1(5) 1_555 1_555 1_555 1_555 yes
C(6) C(7) C(8) C(9) -0.2(5) 1_555 1_555 1_555 1_555 yes
C(7) C(6) C(5) C(10) -0.2(5) 1_555 1_555 1_555 1_555 yes
C(7) C(8) N(1) C(11) -11.8(6) 1_555 1_555 1_555 1_555 yes
C(7) C(8) N(1) C(12) -178.9(4) 1_555 1_555 1_555 1_555 yes
C(7) C(8) C(9) C(10) 0.1(5) 1_555 1_555 1_555 1_555 yes
C(9) C(8) N(1) C(11) 168.2(4) 1_555 1_555 1_555 1_555 yes
C(9) C(8) N(1) C(12) 1.2(6) 1_555 1_555 1_555 1_555 yes
C(10) C(5) C(1) C(13) -44.5(5) 1_555 1_555 1_555 1_555 yes
C(13) C(1) C(2) C(21) -11.6(5) 1_555 1_555 1_555 1_555 yes
C(13) C(14) C(15) C(16) -1.6(6) 1_555 1_555 1_555 1_555 yes
C(13) C(18) C(17) C(16) -2.0(6) 1_555 1_555 1_555 1_555 yes
C(14) C(13) C(18) C(17) 3.1(5) 1_555 1_555 1_555 1_555 yes
C(14) C(15) C(16) C(17) 2.7(6) 1_555 1_555 1_555 1_555 yes
C(15) C(14) C(13) C(18) -1.3(5) 1_555 1_555 1_555 1_555 yes
C(15) C(16) N(2) C(19) -13.5(6) 1_555 1_555 1_555 1_555 yes
C(15) C(16) N(2) C(20) -171.7(4) 1_555 1_555 1_555 1_555 yes
C(15) C(16) C(17) C(18) -1.0(5) 1_555 1_555 1_555 1_555 yes
C(17) C(16) N(2) C(19) 166.6(4) 1_555 1_555 1_555 1_555 yes
C(17) C(16) N(2) C(20) 8.4(5) 1_555 1_555 1_555 1_555 yes
C(21) C(2) C(3) C(27) -58.7(4) 1_555 1_555 1_555 1_555 yes
C(21) C(22) C(23) C(24) -1.3(6) 1_555 1_555 1_555 1_555 yes
C(21) C(26) C(25) C(24) -0.4(6) 1_555 1_555 1_555 1_555 yes
C(22) C(21) C(26) C(25) -1.5(5) 1_555 1_555 1_555 1_555 yes
C(22) C(23) C(24) C(25) -0.7(6) 1_555 1_555 1_555 1_555 yes
C(23) C(22) C(21) C(26) 2.3(6) 1_555 1_555 1_555 1_555 yes
C(23) C(24) C(25) C(26) 1.5(6) 1_555 1_555 1_555 1_555 yes
C(27) C(3) C(4) C(33) 172.6(3) 1_555 1_555 1_555 1_555 yes
C(27) C(3) C(4) C(41) -11.3(6) 1_555 1_555 1_555 1_555 yes
C(27) C(28) C(29) C(30) 1.8(5) 1_555 1_555 1_555 1_555 yes
C(27) C(32) C(31) C(30) -0.1(5) 1_555 1_555 1_555 1_555 yes
C(28) C(27) C(32) C(31) 2.9(5) 1_555 1_555 1_555 1_555 yes
C(28) C(29) C(30) C(31) 1.1(5) 1_555 1_555 1_555 1_555 yes
C(29) C(28) C(27) C(32) -3.7(5) 1_555 1_555 1_555 1_555 yes
C(29) C(30) C(31) C(32) -2.0(5) 1_555 1_555 1_555 1_555 yes
C(33) C(4) C(41) C(42) -50.1(5) 1_555 1_555 1_555 1_555 yes
C(33) C(4) C(41) C(46) 130.7(4) 1_555 1_555 1_555 1_555 yes
C(33) C(34) C(35) C(36) -0.4(5) 1_555 1_555 1_555 1_555 yes
C(33) C(38) C(37) C(36) -1.4(6) 1_555 1_555 1_555 1_555 yes
C(34) C(33) C(4) C(41) -42.8(5) 1_555 1_555 1_555 1_555 yes
C(34) C(33) C(38) C(37) -0.7(5) 1_555 1_555 1_555 1_555 yes
C(34) C(35) C(36) C(37) -1.7(5) 1_555 1_555 1_555 1_555 yes
C(35) C(34) C(33) C(38) 1.6(5) 1_555 1_555 1_555 1_555 yes
C(35) C(36) N(3) C(39) 34.1(5) 1_555 1_555 1_555 1_555 yes
C(35) C(36) N(3) C(40) 178.3(3) 1_555 1_555 1_555 1_555 yes
C(35) C(36) C(37) C(38) 2.6(5) 1_555 1_555 1_555 1_555 yes
C(37) C(36) N(3) C(39) -148.8(4) 1_555 1_555 1_555 1_555 yes
C(37) C(36) N(3) C(40) -4.6(5) 1_555 1_555 1_555 1_555 yes
C(38) C(33) C(4) C(41) 138.5(3) 1_555 1_555 1_555 1_555 yes
C(41) C(42) C(43) C(44) -0.4(6) 1_555 1_555 1_555 1_555 yes
C(41) C(46) C(45) C(44) 0.1(6) 1_555 1_555 1_555 1_555 yes
C(42) C(41) C(46) C(45) -1.2(6) 1_555 1_555 1_555 1_555 yes
C(42) C(43) C(44) C(45) -0.7(6) 1_555 1_555 1_555 1_555 yes
C(43) C(42) C(41) C(46) 1.3(6) 1_555 1_555 1_555 1_555 yes
C(43) C(44) N(4) C(47) -153.7(4) 1_555 1_555 1_555 1_555 yes
C(43) C(44) N(4) C(48) -4.4(7) 1_555 1_555 1_555 1_555 yes
C(43) C(44) C(45) C(46) 0.9(6) 1_555 1_555 1_555 1_555 yes
C(45) C(44) N(4) C(47) 28.8(6) 1_555 1_555 1_555 1_555 yes
C(45) C(44) N(4) C(48) 178.1(5) 1_555 1_555 1_555 1_555 yes
